data_7718468
loop_
_publ_author_name
'Kharraz, Haia'
'Alemany, Pere'
'Canadell, Enric'
'Roisnel, Thierry'
'Cui, Hengbo'
'Kim, Kee Hoon'
'Fourmigu&#xe9;, Marc'
'Lorcy, Dominique'

_publ_section_title
;
 Gold bis(dithiolene) radical with fused pyrazine and dithiine rings on
 dithiolene ligand turns metallic under pressure.
;
_journal_issue 18
_journal_name_full 'Dalton transactions (Cambridge, England : 2003)'
_journal_page_first 7240
_journal_page_last 7251
_journal_paper_doi 10.1039/d5dt00380f
_journal_volume 54
_journal_year 2025
_chemical_compound_source 'synthesis as described'
_chemical_formula_moiety 'C12 H4 N4 Ni S8, C8 H20 N'
_chemical_formula_sum 'C20 H24 N5 Ni S8'
_chemical_formula_weight 649.63
_chemical_melting_point 513
_chemical_name_common (Et4N)[Ni(pzdtdt)2]
_chemical_name_systematic (tetraethylammonium)[bis([1,4]dithiino[2,3-b]pyrazine-2,3-bis(thiolate))nickelate]
_space_group_crystal_system monoclinic
_space_group_IT_number 15
_space_group_name_Hall '-C 2yc'
_space_group_name_H-M_alt 'C 1 2/c 1'
_atom_sites_solution_hydrogens geom
_atom_sites_solution_primary dual
_audit_update_record
;
2025-02-10 deposited with the CCDC.	2025-04-01 downloaded from the CCDC.
;
_cell_angle_alpha 90
_cell_angle_beta 119.994(3)
_cell_angle_gamma 90
_cell_formula_units_Z 4
_cell_length_a 21.976(2)
_cell_length_b 8.3085(8)
_cell_length_c 16.7017(17)
_cell_measurement_reflns_used 9958
_cell_measurement_temperature 150(2)
_cell_measurement_theta_max 27.5162
_cell_measurement_theta_min 2.5466
_cell_measurement_wavelength 0.710730
_cell_volume 2641.1(4)
_computing_cell_refinement 'APEX3 (Bruker, 2015)'
_computing_data_collection 'Bruker APEX3 (Bruker, 2015)'
_computing_data_reduction 'SAINT (Bruker, 2014)'
_computing_molecular_graphics
;
   'SXGRAPH (L. Farrugia, 1999), Mercury (CSD, 2020)'
;
_computing_publication_material 'CRYSCALC (T. Roisnel, local program, 2023)'
_computing_structure_refinement 'SHELXL-2019_2 (Sheldrick, 2019)'
_computing_structure_solution 'SHELXT 2018_2 (Sheldrick, 2018)'
_diffrn_ambient_temperature 150(2)
_diffrn_detector CMOS-PHOTON70
_diffrn_detector_area_resol_mean 7.39
_diffrn_measured_fraction_theta_full 0.998
_diffrn_measured_fraction_theta_max 0.998
_diffrn_measurement_device_type 'D8 VENTURE Bruker AXS'
_diffrn_measurement_method 'rotation images'
_diffrn_orient_matrix_UB_11 0.0149202
_diffrn_orient_matrix_UB_12 -0.0371525
_diffrn_orient_matrix_UB_13 -0.0445388
_diffrn_orient_matrix_UB_21 0.0013934
_diffrn_orient_matrix_UB_22 -0.1136028
_diffrn_orient_matrix_UB_23 0.0206301
_diffrn_orient_matrix_UB_31 -0.0503581
_diffrn_orient_matrix_UB_32 -0.0141511
_diffrn_orient_matrix_UB_33 -0.0486826
_diffrn_radiation_monochromator 'multilayer monochromator'
_diffrn_radiation_probe x-ray
_diffrn_radiation_source 'Incoatec microfocus sealed tube'
_diffrn_radiation_type MoK\a
_diffrn_radiation_wavelength 0.71073
_diffrn_reflns_av_R_equivalents 0.0262
_diffrn_reflns_av_unetI/netI 0.0191
_diffrn_reflns_limit_h_max 28
_diffrn_reflns_limit_h_min -28
_diffrn_reflns_limit_k_max 10
_diffrn_reflns_limit_k_min -10
_diffrn_reflns_limit_l_max 21
_diffrn_reflns_limit_l_min -21
_diffrn_reflns_number 15252
_diffrn_reflns_theta_full 25.242
_diffrn_reflns_theta_max 27.481
_diffrn_reflns_theta_min 2.675
_diffrn_source_current 1.00
_diffrn_source_power 50.0
_diffrn_source_voltage 50.00
_exptl_absorpt_coefficient_mu 1.389
_exptl_absorpt_correction_T_max 0.870
_exptl_absorpt_correction_T_min 0.784
_exptl_absorpt_correction_type multi-scan
_exptl_absorpt_process_details
;
  [Sheldrick, G.M. (2014). SADABS Bruker AXS Inc., Madison, Wisconsin, USA]
;
_exptl_crystal_colour black
_exptl_crystal_density_diffrn 1.634
_exptl_crystal_description block
_exptl_crystal_F_000 1340
_exptl_crystal_size_max 0.230
_exptl_crystal_size_mid 0.170
_exptl_crystal_size_min 0.100
_refine_diff_density_max 0.389
_refine_diff_density_min -0.202
_refine_diff_density_rms 0.054
_refine_ls_extinction_method none
_refine_ls_goodness_of_fit_ref 1.042
_refine_ls_hydrogen_treatment constr
_refine_ls_matrix_type full
_refine_ls_number_parameters 188
_refine_ls_number_reflns 3026
_refine_ls_number_restraints 0
_refine_ls_restrained_S_all 1.042
_refine_ls_R_factor_all 0.0264
_refine_ls_R_factor_gt 0.0245
_refine_ls_shift/su_max 0.009
_refine_ls_shift/su_mean 0.001
_refine_ls_structure_factor_coef Fsqd
_refine_ls_weighting_details 'w=1/[\s^2^(Fo^2^)+(0.0373P)^2^+1.9565P] where P=(Fo^2^+2Fc^2^)/3'
_refine_ls_weighting_scheme calc
_refine_ls_wR_factor_gt 0.0658
_refine_ls_wR_factor_ref 0.0674
_reflns_number_gt 2822
_reflns_number_total 3026
_reflns_threshold_expression >2sigma(I)
_cod_data_source_file d5dt00380f2.cif
_cod_data_source_block HK317_2
_cod_depositor_comments 'Adding full bibliography for 7718467--7718471.cif.'
_cod_original_sg_symbol_H-M 'C 2/c'
_cod_database_code 7718468

loop_
_space_group_symop_operation_xyz
'x, y, z'
'-x, y, -z+1/2'
'x+1/2, y+1/2, z'
'-x+1/2, y+1/2, -z+1/2'
'-x, -y, -z'
'x, -y, z-1/2'
'-x+1/2, -y+1/2, -z'
'x+1/2, -y+1/2, z-1/2'

loop_
_atom_site_label
_atom_site_type_symbol
_atom_site_fract_x
_atom_site_fract_y
_atom_site_fract_z
_atom_site_U_iso_or_equiv
_atom_site_adp_type
_atom_site_occupancy
_atom_site_site_symmetry_order
_atom_site_calc_flag
_atom_site_refinement_flags_posn
_atom_site_refinement_flags_adp
_atom_site_refinement_flags_occupancy
_atom_site_disorder_assembly
_atom_site_disorder_group
Ni1 Ni 0.500000 0.000000 0.500000 0.02684(9) Uani 1 2 d S . P . .
S1 S 0.61039(2) -0.03193(5) 0.59756(3) 0.03304(10) Uani 1 1 d . . . . .
S2 S 0.51464(2) 0.25035(5) 0.48173(3) 0.02978(10) Uani 1 1 d . . . . .
S3 S 0.73554(2) 0.18337(5) 0.68642(3) 0.03614(11) Uani 1 1 d . . . . .
S4 S 0.63234(2) 0.48424(4) 0.57034(3) 0.03238(10) Uani 1 1 d . . . . .
C1 C 0.64439(7) 0.16013(19) 0.60995(10) 0.0293(3) Uani 1 1 d . . . . .
C2 C 0.60214(8) 0.28407(18) 0.56050(10) 0.0281(3) Uani 1 1 d . . . . .
C3 C 0.75628(8) 0.31836(18) 0.62149(11) 0.0300(3) Uani 1 1 d . . . . .
C4 C 0.71262(8) 0.44913(18) 0.57373(10) 0.0293(3) Uani 1 1 d . . . . .
N5 N 0.73011(7) 0.55607(16) 0.52946(10) 0.0348(3) Uani 1 1 d . . . . .
C6 C 0.79094(9) 0.5310(2) 0.53174(13) 0.0385(4) Uani 1 1 d . . . . .
H6 H 0.805662 0.604816 0.501375 0.046 Uiso 1 1 calc R U . . .
C7 C 0.83293(9) 0.4006(2) 0.57705(12) 0.0370(4) Uani 1 1 d . . . . .
H7 H 0.875430 0.386701 0.575974 0.044 Uiso 1 1 calc R U . . .
N8 N 0.81628(7) 0.29295(16) 0.62241(10) 0.0343(3) Uani 1 1 d . . . . .
N21 N 0.500000 0.3653(2) 0.750000 0.0311(4) Uani 1 2 d S T P . .
C23 C 0.500000 0.6718(3) 0.750000 0.0622(9) Uani 1 2 d S T P . .
H23A H 0.504537 0.768669 0.786046 0.075 Uiso 0.5 1 calc R U P A .
H23B H 0.536943 0.671194 0.733429 0.075 Uiso 0.5 1 calc R U P . .
H23C H 0.453871 0.671193 0.693591 0.075 Uiso 0.5 1 calc R U P . .
C22 C 0.5077(2) 0.5142(3) 0.8108(2) 0.0350(7) Uani 0.5 1 d . . P A -1
H22A H 0.554071 0.513246 0.868087 0.042 Uiso 0.5 1 calc R U P A -1
H22B H 0.470619 0.513245 0.828066 0.042 Uiso 0.5 1 calc R U P A -1
C24 C 0.51387(18) 0.2241(4) 0.8180(2) 0.0328(6) Uani 0.5 1 d . . P A -1
H24A H 0.562369 0.233104 0.870823 0.039 Uiso 0.5 1 calc R U P A -1
H24B H 0.481250 0.233418 0.842468 0.039 Uiso 0.5 1 calc R U P A -1
C25 C 0.5048(3) 0.0616(4) 0.7741(2) 0.0405(9) Uani 0.5 1 d . . P A -1
H25A H 0.514134 -0.022419 0.820053 0.049 Uiso 0.5 1 calc R U P A -1
H25B H 0.456501 0.050656 0.722593 0.049 Uiso 0.5 1 calc R U P A -1
H25C H 0.537667 0.050341 0.750964 0.049 Uiso 0.5 1 calc R U P A -1
C26 C 0.42386(18) 0.3561(4) 0.6719(2) 0.0360(7) Uani 0.5 1 d . . P A -1
H26A H 0.413829 0.454404 0.633884 0.043 Uiso 0.5 1 calc R U P A -1
H26B H 0.419843 0.263546 0.632217 0.043 Uiso 0.5 1 calc R U P A -1
C27 C 0.3675(6) 0.3394(12) 0.6966(7) 0.049(2) Uani 0.5 1 d . . P A -1
H27A H 0.321559 0.334935 0.639958 0.059 Uiso 0.5 1 calc R U P A -1
H27B H 0.375002 0.240256 0.732153 0.059 Uiso 0.5 1 calc R U P A -1
H27C H 0.368958 0.432035 0.733828 0.059 Uiso 0.5 1 calc R U P A -1
C28 C 0.54772(18) 0.3670(4) 0.7147(2) 0.0352(7) Uani 0.5 1 d . . P A -1
H28A H 0.535387 0.459225 0.671724 0.042 Uiso 0.5 1 calc R U P A -1
H28B H 0.540233 0.267621 0.678192 0.042 Uiso 0.5 1 calc R U P A -1
C29 C 0.6250(6) 0.3787(12) 0.7859(7) 0.0444(18) Uani 0.5 1 d . . P A -1
H29A H 0.652664 0.378951 0.754641 0.053 Uiso 0.5 1 calc R U P A -1
H29B H 0.633699 0.478435 0.821317 0.053 Uiso 0.5 1 calc R U P A -1
H29C H 0.638559 0.286257 0.827804 0.053 Uiso 0.5 1 calc R U P A -1

loop_
_atom_site_aniso_label
_atom_site_aniso_U_11
_atom_site_aniso_U_22
_atom_site_aniso_U_33
_atom_site_aniso_U_23
_atom_site_aniso_U_13
_atom_site_aniso_U_12
Ni1 0.02078(14) 0.03430(15) 0.02761(16) 0.00419(10) 0.01371(12) 0.00136(9)
S1 0.02300(18) 0.0357(2) 0.0383(2) 0.01012(16) 0.01376(16) 0.00192(14)
S2 0.02216(18) 0.0343(2) 0.0314(2) 0.00416(14) 0.01230(15) 0.00351(13)
S3 0.02282(18) 0.0435(2) 0.0349(2) 0.01052(16) 0.00895(16) 0.00139(15)
S4 0.0279(2) 0.03062(19) 0.0382(2) -0.00100(14) 0.01619(17) 0.00354(14)
C1 0.0226(7) 0.0373(7) 0.0288(7) 0.0037(6) 0.0133(6) 0.0005(6)
C2 0.0235(7) 0.0340(7) 0.0290(7) -0.0004(6) 0.0147(6) 0.0012(5)
C3 0.0246(7) 0.0307(7) 0.0314(8) -0.0021(6) 0.0115(6) -0.0024(5)
C4 0.0272(7) 0.0293(7) 0.0307(8) -0.0048(6) 0.0139(6) -0.0022(6)
N5 0.0376(7) 0.0288(6) 0.0400(8) -0.0022(6) 0.0208(6) -0.0035(5)
C6 0.0400(9) 0.0356(8) 0.0456(10) -0.0050(7) 0.0256(8) -0.0087(7)
C7 0.0311(8) 0.0385(8) 0.0452(10) -0.0097(7) 0.0217(7) -0.0068(6)
N8 0.0238(6) 0.0362(7) 0.0399(8) -0.0043(6) 0.0137(6) -0.0026(5)
N21 0.0420(10) 0.0236(8) 0.0246(9) 0.000 0.0144(8) 0.000
C23 0.0651(19) 0.0236(11) 0.068(2) 0.000 0.0107(16) 0.000
C22 0.052(2) 0.0269(14) 0.0281(15) -0.0025(11) 0.0220(15) 0.0003(13)
C24 0.0432(17) 0.0258(14) 0.0298(15) 0.0051(12) 0.0184(14) 0.0031(12)
C25 0.050(2) 0.0257(13) 0.046(3) 0.0014(12) 0.024(3) 0.0018(15)
C26 0.0422(18) 0.0347(16) 0.0259(15) 0.0010(12) 0.0132(14) 0.0033(13)
C27 0.044(3) 0.059(5) 0.042(4) -0.004(3) 0.020(3) 0.015(3)
C28 0.0470(18) 0.0333(15) 0.0313(16) -0.0013(12) 0.0241(15) -0.0020(13)
C29 0.049(3) 0.049(4) 0.041(4) -0.003(3) 0.027(3) -0.009(3)

loop_
_atom_type_symbol
_atom_type_description
_atom_type_scat_dispersion_real
_atom_type_scat_dispersion_imag
_atom_type_scat_source
C C 0.0033 0.0016 'International Tables Vol C Tables 4.2.6.8 and 6.1.1.4'
H H 0.0000 0.0000 'International Tables Vol C Tables 4.2.6.8 and 6.1.1.4'
Ni Ni 0.3393 1.1124 'International Tables Vol C Tables 4.2.6.8 and 6.1.1.4'
N N 0.0061 0.0033 'International Tables Vol C Tables 4.2.6.8 and 6.1.1.4'
S S 0.1246 0.1234 'International Tables Vol C Tables 4.2.6.8 and 6.1.1.4'

loop_
_geom_angle_atom_site_label_1
_geom_angle_atom_site_label_2
_geom_angle_atom_site_label_3
_geom_angle
_geom_angle_site_symmetry_1
_geom_angle_site_symmetry_3
_geom_angle_publ_flag
S2 Ni1 S2 180.0 5_656 . ?
S2 Ni1 S1 88.019(14) 5_656 . ?
S2 Ni1 S1 91.982(14) . . ?
S2 Ni1 S1 91.981(14) 5_656 5_656 ?
S2 Ni1 S1 88.019(14) . 5_656 ?
S1 Ni1 S1 180.00(2) . 5_656 ?
C1 S1 Ni1 103.42(5) . . ?
C2 S2 Ni1 103.75(5) . . ?
C1 S3 C3 99.93(7) . . ?
C4 S4 C2 99.82(7) . . ?
C2 C1 S1 120.30(12) . . ?
C2 C1 S3 122.74(12) . . ?
S1 C1 S3 116.93(9) . . ?
C1 C2 S2 120.26(12) . . ?
C1 C2 S4 123.17(12) . . ?
S2 C2 S4 116.56(8) . . ?
N8 C3 C4 121.47(14) . . ?
N8 C3 S3 116.76(12) . . ?
C4 C3 S3 121.74(12) . . ?
N5 C4 C3 121.85(14) . . ?
N5 C4 S4 115.77(12) . . ?
C3 C4 S4 122.37(12) . . ?
C4 N5 C6 116.32(14) . . ?
N5 C6 C7 121.65(16) . . ?
N5 C6 H6 119.2 . . ?
C7 C6 H6 119.2 . . ?
N8 C7 C6 122.64(15) . . ?
N8 C7 H7 118.7 . . ?
C6 C7 H7 118.7 . . ?
C3 N8 C7 116.03(14) . . ?
C28 N21 C26 111.31(18) . . ?
C28 N21 C24 113.0(2) . . ?
C26 N21 C24 108.50(19) . . ?
C28 N21 C22 113.4(2) . . ?
C26 N21 C22 108.2(2) . . ?
C24 N21 C22 101.88(17) . . ?
C22 C23 H23A 109.5 . . ?
C22 C23 H23B 109.5 . . ?
H23A C23 H23B 109.5 . . ?
C22 C23 H23C 109.5 . . ?
H23A C23 H23C 109.5 . . ?
H23B C23 H23C 109.5 . . ?
C22 C23 H23A 179.01(12) . 2_656 ?
H23A C23 H23A 69.5 . 2_656 ?
H23B C23 H23A 71.0 . 2_656 ?
H23C C23 H23A 71.0 . 2_656 ?
C22 C23 H23B 70.04(14) . 2_656 ?
H23A C23 H23B 71.0 . 2_656 ?
H23B C23 H23B 179.4 . 2_656 ?
H23C C23 H23B 70.5 . 2_656 ?
H23A C23 H23B 109.5 2_656 2_656 ?
C22 C23 H23C 70.04(14) . 2_656 ?
H23A C23 H23C 71.0 . 2_656 ?
H23B C23 H23C 70.5 . 2_656 ?
H23C C23 H23C 179.4 . 2_656 ?
H23A C23 H23C 109.5 2_656 2_656 ?
H23B C23 H23C 109.5 2_656 2_656 ?
N21 C22 C23 106.9(2) . . ?
N21 C22 H22A 110.3 . . ?
C23 C22 H22A 110.3 . . ?
N21 C22 H22B 110.3 . . ?
C23 C22 H22B 110.3 . . ?
H22A C22 H22B 108.6 . . ?
N21 C22 H23B 120.9(2) . 2_656 ?
C23 C22 H23B 35.76(8) . 2_656 ?
H22A C22 H23B 123.9 . 2_656 ?
H22B C22 H23B 74.6 . 2_656 ?
N21 C22 H23C 120.9(2) . 2_656 ?
C23 C22 H23C 35.76(8) . 2_656 ?
H22A C22 H23C 74.6 . 2_656 ?
H22B C22 H23C 123.9 . 2_656 ?
H23B C22 H23C 61.0 2_656 2_656 ?
C25 C24 N21 113.1(2) . . ?
C25 C24 H24A 109.0 . . ?
N21 C24 H24A 109.0 . . ?
C25 C24 H24B 109.0 . . ?
N21 C24 H24B 109.0 . . ?
H24A C24 H24B 107.8 . . ?
C24 C25 H25A 109.5 . . ?
C24 C25 H25B 109.5 . . ?
H25A C25 H25B 109.5 . . ?
C24 C25 H25C 109.5 . . ?
H25A C25 H25C 109.5 . . ?
H25B C25 H25C 109.5 . . ?
C27 C26 N21 118.4(5) . . ?
C27 C26 H26A 107.7 . . ?
N21 C26 H26A 107.7 . . ?
C27 C26 H26B 107.7 . . ?
N21 C26 H26B 107.7 . . ?
H26A C26 H26B 107.1 . . ?
C26 C27 H27A 109.5 . . ?
C26 C27 H27B 109.5 . . ?
H27A C27 H27B 109.5 . . ?
C26 C27 H27C 109.5 . . ?
H27A C27 H27C 109.5 . . ?
H27B C27 H27C 109.5 . . ?
N21 C28 C29 116.1(4) . . ?
N21 C28 H28A 108.3 . . ?
C29 C28 H28A 108.3 . . ?
N21 C28 H28B 108.3 . . ?
C29 C28 H28B 108.3 . . ?
H28A C28 H28B 107.4 . . ?
C28 C29 H29A 109.5 . . ?
C28 C29 H29B 109.5 . . ?
H29A C29 H29B 109.5 . . ?
C28 C29 H29C 109.5 . . ?
H29A C29 H29C 109.5 . . ?
H29B C29 H29C 109.5 . . ?

loop_
_geom_bond_atom_site_label_1
_geom_bond_atom_site_label_2
_geom_bond_distance
_geom_bond_site_symmetry_2
_geom_bond_publ_flag
Ni1 S2 2.1497(4) 5_656 ?
Ni1 S2 2.1497(4) . ?
Ni1 S1 2.1583(4) . ?
Ni1 S1 2.1584(4) 5_656 ?
S1 C1 1.7300(16) . ?
S2 C2 1.7256(15) . ?
S3 C1 1.7673(15) . ?
S3 C3 1.7707(16) . ?
S4 C4 1.7611(15) . ?
S4 C2 1.7675(16) . ?
C1 C2 1.356(2) . ?
C3 N8 1.328(2) . ?
C3 C4 1.404(2) . ?
C4 N5 1.330(2) . ?
N5 C6 1.335(2) . ?
C6 C7 1.378(3) . ?
C6 H6 0.9500 . ?
C7 N8 1.336(2) . ?
C7 H7 0.9500 . ?
N21 C28 1.438(3) . ?
N21 C26 1.525(3) . ?
N21 C24 1.553(3) . ?
N21 C22 1.555(3) . ?
C23 C22 1.613(4) . ?
C23 H23A 0.9800 . ?
C23 H23B 0.9800 . ?
C23 H23C 0.9800 . ?
C23 H23A 0.9800 2_656 ?
C23 H23B 0.9800 2_656 ?
C23 H23C 0.9800 2_656 ?
C22 H22A 0.9900 . ?
C22 H22B 0.9900 . ?
C24 C25 1.501(4) . ?
C24 H24A 0.9900 . ?
C24 H24B 0.9900 . ?
C25 H25A 0.9800 . ?
C25 H25B 0.9800 . ?
C25 H25C 0.9800 . ?
C26 C27 1.494(13) . ?
C26 H26A 0.9900 . ?
C26 H26B 0.9900 . ?
C27 H27A 0.9800 . ?
C27 H27B 0.9800 . ?
C27 H27C 0.9800 . ?
C28 C29 1.512(12) . ?
C28 H28A 0.9900 . ?
C28 H28B 0.9900 . ?
C29 H29A 0.9800 . ?
C29 H29B 0.9800 . ?
C29 H29C 0.9800 . ?

loop_
_geom_torsion_atom_site_label_1
_geom_torsion_atom_site_label_2
_geom_torsion_atom_site_label_3
_geom_torsion_atom_site_label_4
_geom_torsion
_geom_torsion_site_symmetry_1
_geom_torsion_site_symmetry_2
_geom_torsion_site_symmetry_3
_geom_torsion_site_symmetry_4
_geom_torsion_publ_flag
Ni1 S1 C1 C2 -1.85(14) . . . . ?
Ni1 S1 C1 S3 179.85(7) . . . . ?
C3 S3 C1 C2 -39.44(15) . . . . ?
C3 S3 C1 S1 138.81(9) . . . . ?
S1 C1 C2 S2 -2.25(19) . . . . ?
S3 C1 C2 S2 175.94(8) . . . . ?
S1 C1 C2 S4 178.99(8) . . . . ?
S3 C1 C2 S4 -2.8(2) . . . . ?
Ni1 S2 C2 C1 5.09(14) . . . . ?
Ni1 S2 C2 S4 -176.08(7) . . . . ?
C4 S4 C2 C1 42.43(15) . . . . ?
C4 S4 C2 S2 -136.37(9) . . . . ?
C1 S3 C3 N8 -139.98(12) . . . . ?
C1 S3 C3 C4 42.02(14) . . . . ?
N8 C3 C4 N5 -2.0(2) . . . . ?
S3 C3 C4 N5 175.95(12) . . . . ?
N8 C3 C4 S4 179.27(12) . . . . ?
S3 C3 C4 S4 -2.83(19) . . . . ?
C2 S4 C4 N5 142.33(12) . . . . ?
C2 S4 C4 C3 -38.82(14) . . . . ?
C3 C4 N5 C6 1.0(2) . . . . ?
S4 C4 N5 C6 179.83(12) . . . . ?
C4 N5 C6 C7 0.4(2) . . . . ?
N5 C6 C7 N8 -1.0(3) . . . . ?
C4 C3 N8 C7 1.3(2) . . . . ?
S3 C3 N8 C7 -176.67(12) . . . . ?
C6 C7 N8 C3 0.1(2) . . . . ?
C28 N21 C22 C23 54.2(3) . . . . ?
C26 N21 C22 C23 -69.9(3) . . . . ?
C24 N21 C22 C23 175.9(2) . . . . ?
C28 N21 C24 C25 -61.9(3) . . . . ?
C26 N21 C24 C25 62.0(3) . . . . ?
C22 N21 C24 C25 176.1(3) . . . . ?
C28 N21 C26 C27 175.0(5) . . . . ?
C24 N21 C26 C27 50.1(5) . . . . ?
C22 N21 C26 C27 -59.7(5) . . . . ?
C26 N21 C28 C29 179.1(5) . . . . ?
C24 N21 C28 C29 -58.5(5) . . . . ?
C22 N21 C28 C29 56.8(5) . . . . ?
